data_4120772
loop_
_publ_author_name
'Kun Qian'
'Xing-Cai Huang'
'Chun Zhou'
'Xiao-Zeng You'
'Xin-Yi Wang'
'Kim R. Dunbar'

_publ_contact_author
;
        Xinyi Wang
        School of Chemistry and Chemical Engineering
        State Key Labatory of Coordination Chemistry
        Nanjing National Lab of Microstructure 
        Nanjing University

         Kim R Dunbar
         Department of Chemistry
        Texas A&M University
        College Station, TX
;
_publ_contact_author_email 'wangxy66@nju.edu.cn, dunbar@mail.chem.tamu.edu'
_publ_contact_author_fax 86-25-83621651
_publ_contact_author_phone 86-25-833314502
_publ_section_title
;
 A Single-Molecule Magnet Based on Heptacyanomolybdate with the Highest
 Energy Barrier for a Cyanide Compound
;
_journal_name_full 'Journal of the American Chemical Society'
_journal_page_first 13302
_journal_page_last 13305
_journal_paper_doi 10.1021/ja4067833
_journal_volume 135
_journal_year 2013
_chemical_absolute_configuration unk
_chemical_formula_moiety 'C37 H54 Mn2 Mo N17 O2, 6(H2 O)'
_chemical_formula_sum 'C37 H66 Mn2 Mo N17 O8'
_chemical_formula_weight 1082.89
_chemical_name_common MnN5Me-Mo(CN)7
_chemical_name_systematic
; 
 ? 
;
_space_group_IT_number 4
_symmetry_cell_setting monoclinic
_symmetry_space_group_name_Hall 'P 2yb'
_symmetry_space_group_name_H-M 'P 1 21 1'
_atom_sites_solution_hydrogens geom
_atom_sites_solution_primary direct
_atom_sites_solution_secondary difmap
_audit_creation_method SHELXL-97
_cell_angle_alpha 90.00
_cell_angle_beta 114.040(4)
_cell_angle_gamma 90.00
_cell_formula_units_Z 2
_cell_length_a 10.816(3)
_cell_length_b 19.146(5)
_cell_length_c 12.664(3)
_cell_measurement_reflns_used 4959
_cell_measurement_temperature 100(2)
_cell_measurement_theta_max 27.27
_cell_measurement_theta_min 2.32
_cell_volume 2395.0(11)
_computing_cell_refinement 'Bruker SAINT'
_computing_data_collection 'Bruker ApexII'
_computing_data_reduction 'Bruker SAINT'
_computing_molecular_graphics Diamond
_computing_publication_material 'SHELXL-97 (Sheldrick, 2008)'
_computing_structure_refinement 'SHELXL-97 (Sheldrick, 2008)'
_computing_structure_solution 'SHELXS-97 (Sheldrick, 2008)'
_diffrn_ambient_temperature 100(2)
_diffrn_measured_fraction_theta_full 0.997
_diffrn_measured_fraction_theta_max 0.993
_diffrn_measurement_device_type 'Bruker ApexII'
_diffrn_measurement_method 'phi and omega scans'
_diffrn_radiation_monochromator graphite
_diffrn_radiation_source 'fine-focus sealed tube'
_diffrn_radiation_type MoK\a
_diffrn_radiation_wavelength 0.71073
_diffrn_reflns_av_R_equivalents 0.0531
_diffrn_reflns_av_sigmaI/netI 0.0914
_diffrn_reflns_limit_h_max 10
_diffrn_reflns_limit_h_min -14
_diffrn_reflns_limit_k_max 24
_diffrn_reflns_limit_k_min -24
_diffrn_reflns_limit_l_max 15
_diffrn_reflns_limit_l_min -16
_diffrn_reflns_number 16549
_diffrn_reflns_theta_full 27.50
_diffrn_reflns_theta_max 27.54
_diffrn_reflns_theta_min 1.76
_diffrn_standards_decay_% 0
_diffrn_standards_interval_count 0
_diffrn_standards_interval_time 0
_diffrn_standards_number 0
_exptl_absorpt_coefficient_mu 0.843
_exptl_absorpt_correction_T_max 0.9356
_exptl_absorpt_correction_T_min 0.6876
_exptl_absorpt_correction_type multi-scan
_exptl_absorpt_process_details 'SADABS: Bruker, 2000'
_exptl_crystal_colour 'dark red'
_exptl_crystal_density_diffrn 1.502
_exptl_crystal_description plate
_exptl_crystal_F_000 1126
_exptl_crystal_size_max 0.48
_exptl_crystal_size_mid 0.30
_exptl_crystal_size_min 0.08
_refine_diff_density_max 0.558
_refine_diff_density_min -0.580
_refine_diff_density_rms 0.093
_refine_ls_abs_structure_details 'Flack H D (1983), Acta Cryst. A39, 876-881'
_refine_ls_abs_structure_Flack 0.023(17)
_refine_ls_extinction_method none
_refine_ls_goodness_of_fit_ref 1.004
_refine_ls_hydrogen_treatment mixed
_refine_ls_matrix_type full
_refine_ls_number_parameters 658
_refine_ls_number_reflns 10568
_refine_ls_number_restraints 25
_refine_ls_restrained_S_all 1.004
_refine_ls_R_factor_all 0.0481
_refine_ls_R_factor_gt 0.0427
_refine_ls_shift/su_max 0.001
_refine_ls_shift/su_mean 0.000
_refine_ls_structure_factor_coef Fsqd
_refine_ls_weighting_details 'calc w=1/[\s^2^(Fo^2^)+(0.0189P)^2^+0.0000P] where P=(Fo^2^+2Fc^2^)/3'
_refine_ls_weighting_scheme calc
_refine_ls_wR_factor_gt 0.0983
_refine_ls_wR_factor_ref 0.1025
_reflns_number_gt 9579
_reflns_number_total 10568
_reflns_threshold_expression >2sigma(I)
_cod_data_source_file ja4067833_si_001_1.cif
_cod_data_source_block MnN5MeMo(CN)7_1
_cod_depositor_comments
;
The following automatic conversions were performed:

'_exptl_absorpt_correction_type' value 'multi-Scan' changed to
'multi-scan' according to the built-in table from CIF Core dictionary
named 'cif_core.dic' version 2.4.1 from 2010-06-29.

Automatic conversion script
Id: cif_fix_values 2281 2013-09-26 08:29:07Z andrius 
;
_cod_original_cell_volume 2395.1(11)
_cod_database_code 4120772

loop_
_symmetry_equiv_pos_as_xyz
'x, y, z'
'-x, y+1/2, -z'

loop_
_atom_site_label
_atom_site_type_symbol
_atom_site_fract_x
_atom_site_fract_y
_atom_site_fract_z
_atom_site_U_iso_or_equiv
_atom_site_adp_type
_atom_site_occupancy
_atom_site_symmetry_multiplicity
_atom_site_calc_flag
_atom_site_refinement_flags
Mo1 Mo 0.29673(3) 0.148588(16) 0.76653(3) 0.01539(7) Uani 1 1 d .
Mn1 Mn 0.47967(5) 0.29323(3) 1.15129(5) 0.01780(13) Uani 1 1 d .
Mn2 Mn 0.07560(6) 0.01359(3) 0.37654(5) 0.01852(13) Uani 1 1 d .
C1 C 0.3912(4) 0.1797(2) 0.9450(3) 0.0171(8) Uani 1 1 d .
C2 C 0.2057(4) 0.1223(2) 0.5867(4) 0.0186(8) Uani 1 1 d .
C3 C 0.4589(4) 0.0799(2) 0.7720(4) 0.0234(9) Uani 1 1 d .
C4 C 0.4542(4) 0.2104(2) 0.7488(4) 0.0220(9) Uani 1 1 d .
C5 C 0.2200(4) 0.2545(2) 0.7288(3) 0.0224(8) Uani 1 1 d .
C6 C 0.0947(3) 0.1487(3) 0.7678(3) 0.0224(7) Uani 1 1 d .
C7 C 0.2586(4) 0.0455(2) 0.8125(4) 0.0263(9) Uani 1 1 d .
C8 C 0.4361(4) 0.2221(2) 1.3660(4) 0.0213(8) Uani 1 1 d .
C9 C 0.4646(5) 0.1894(2) 1.4718(4) 0.0294(10) Uani 1 1 d .
H9 H 0.3948 0.1804 1.4972 0.035 Uiso 1 1 calc R
C10 C 0.5959(5) 0.1706(2) 1.5382(4) 0.0325(10) Uani 1 1 d .
H10 H 0.6172 0.1476 1.6100 0.039 Uiso 1 1 calc R
C11 C 0.6972(4) 0.1848(2) 1.5021(4) 0.0288(9) Uani 1 1 d .
H11 H 0.7887 0.1726 1.5481 0.035 Uiso 1 1 calc R
C12 C 0.6608(4) 0.21774(19) 1.3951(3) 0.0185(8) Uani 1 1 d .
C13 C 0.7611(4) 0.2357(2) 1.3450(4) 0.0211(8) Uani 1 1 d .
C14 C 0.7969(4) 0.2810(3) 1.1848(4) 0.0303(10) Uani 1 1 d .
H14A H 0.8542 0.2405 1.1856 0.036 Uiso 1 1 calc R
H14B H 0.8570 0.3204 1.2250 0.036 Uiso 1 1 calc R
C15 C 0.7097(4) 0.3012(2) 1.0625(4) 0.0284(9) Uani 1 1 d .
H15A H 0.7672 0.3213 1.0262 0.034 Uiso 1 1 calc R
H15B H 0.6653 0.2589 1.0183 0.034 Uiso 1 1 calc R
C16 C 0.5360(5) 0.3781(3) 0.9379(5) 0.0431(13) Uani 1 1 d .
H16A H 0.6027 0.3947 0.9096 0.065 Uiso 1 1 calc R
H16B H 0.4760 0.4167 0.9370 0.065 Uiso 1 1 calc R
H16C H 0.4824 0.3404 0.8879 0.065 Uiso 1 1 calc R
C17 C 0.2582(5) 0.4192(3) 1.0177(5) 0.0388(11) Uani 1 1 d .
H17A H 0.1753 0.4337 0.9524 0.058 Uiso 1 1 calc R
H17B H 0.3342 0.4478 1.0197 0.058 Uiso 1 1 calc R
H17C H 0.2467 0.4253 1.0900 0.058 Uiso 1 1 calc R
C18 C 0.1694(4) 0.3005(2) 0.9874(4) 0.0279(9) Uani 1 1 d .
H18A H 0.1806 0.2545 0.9566 0.033 Uiso 1 1 calc R
H18B H 0.0861 0.3224 0.9304 0.033 Uiso 1 1 calc R
C19 C 0.1560(4) 0.2904(2) 1.1017(4) 0.0274(9) Uani 1 1 d .
H19A H 0.1304 0.3350 1.1269 0.033 Uiso 1 1 calc R
H19B H 0.0850 0.2554 1.0926 0.033 Uiso 1 1 calc R
C20 C 0.2970(4) 0.2447(2) 1.2852(4) 0.0217(8) Uani 1 1 d .
C21 C 0.1846(5) 0.2404(3) 1.3249(4) 0.0343(11) Uani 1 1 d .
H21A H 0.1053 0.2655 1.2703 0.051 Uiso 1 1 calc R
H21B H 0.2138 0.2616 1.4017 0.051 Uiso 1 1 calc R
H21C H 0.1611 0.1913 1.3288 0.051 Uiso 1 1 calc R
C22 C 0.9070(4) 0.2204(3) 1.4157(4) 0.0332(10) Uani 1 1 d .
H22A H 0.9214 0.1698 1.4200 0.050 Uiso 1 1 calc R
H22B H 0.9331 0.2392 1.4939 0.050 Uiso 1 1 calc R
H22C H 0.9623 0.2422 1.3798 0.050 Uiso 1 1 calc R
C23 C 0.0149(4) 0.0850(2) 0.1298(3) 0.0222(8) Uani 1 1 d .
C24 C -0.0575(5) 0.1157(2) 0.0223(4) 0.0299(10) Uani 1 1 d .
H24 H -0.0128 0.1282 -0.0258 0.036 Uiso 1 1 calc R
C25 C -0.1937(5) 0.1277(2) -0.0136(4) 0.0358(11) Uani 1 1 d .
H25 H -0.2434 0.1486 -0.0868 0.043 Uiso 1 1 calc R
C26 C -0.2586(4) 0.1094(2) 0.0568(4) 0.0324(10) Uani 1 1 d .
H26 H -0.3528 0.1173 0.0333 0.039 Uiso 1 1 calc R
C27 C -0.1802(4) 0.0790(2) 0.1639(4) 0.0230(8) Uani 1 1 d .
C28 C -0.2378(4) 0.0553(2) 0.2461(4) 0.0263(9) Uani 1 1 d .
C29 C -0.1941(5) 0.0095(3) 0.4330(4) 0.0347(10) Uani 1 1 d .
H29A H -0.2296 -0.0387 0.4152 0.042 Uiso 1 1 calc R
H29B H -0.2666 0.0398 0.4366 0.042 Uiso 1 1 calc R
C30 C -0.0723(5) 0.0111(3) 0.5473(5) 0.0411(12) Uani 1 1 d .
H30A H -0.0446 0.0601 0.5687 0.049 Uiso 1 1 calc R
H30B H -0.0970 -0.0093 0.6079 0.049 Uiso 1 1 calc R
C31 C 0.0292(7) -0.1021(3) 0.5542(5) 0.0496(14) Uani 1 1 d .
H31A H 0.0015 -0.1110 0.6176 0.074 Uiso 1 1 calc R
H31B H 0.1164 -0.1249 0.5711 0.074 Uiso 1 1 calc R
H31C H -0.0391 -0.1210 0.4821 0.074 Uiso 1 1 calc R
C32 C 0.3051(5) -0.1176(3) 0.4379(5) 0.0389(11) Uani 1 1 d .
H32A H 0.2896 -0.1188 0.3561 0.058 Uiso 1 1 calc R
H32B H 0.2383 -0.1473 0.4501 0.058 Uiso 1 1 calc R
H32C H 0.3964 -0.1348 0.4851 0.058 Uiso 1 1 calc R
C33 C 0.3914(4) 0.0030(3) 0.4572(4) 0.0312(10) Uani 1 1 d .
H33A H 0.4820 -0.0190 0.4900 0.037 Uiso 1 1 calc R
H33B H 0.3963 0.0471 0.4994 0.037 Uiso 1 1 calc R
C34 C 0.3515(4) 0.0186(3) 0.3303(4) 0.0298(10) Uani 1 1 d .
H34A H 0.4104 0.0558 0.3219 0.036 Uiso 1 1 calc R
H34B H 0.3633 -0.0238 0.2906 0.036 Uiso 1 1 calc R
C35 C 0.1603(4) 0.0672(2) 0.1759(4) 0.0217(8) Uani 1 1 d .
C36 C 0.2352(5) 0.0770(3) 0.1010(4) 0.0372(11) Uani 1 1 d .
H36A H 0.2947 0.1178 0.1275 0.056 Uiso 1 1 calc R
H36B H 0.1706 0.0843 0.0209 0.056 Uiso 1 1 calc R
H36C H 0.2898 0.0353 0.1053 0.056 Uiso 1 1 calc R
C37 C -0.3889(4) 0.0570(3) 0.2082(5) 0.0436(13) Uani 1 1 d .
H37A H -0.4149 0.0237 0.2543 0.065 Uiso 1 1 calc R
H37B H -0.4334 0.0443 0.1262 0.065 Uiso 1 1 calc R
H37C H -0.4169 0.1042 0.2192 0.065 Uiso 1 1 calc R
N1 N 0.4414(3) 0.20327(18) 1.0367(3) 0.0221(7) Uani 1 1 d .
N2 N 0.1576(3) 0.10321(18) 0.4915(3) 0.0225(7) Uani 1 1 d .
N3 N 0.5429(4) 0.0437(2) 0.7703(4) 0.0384(10) Uani 1 1 d .
N4 N 0.5407(4) 0.2434(2) 0.7439(4) 0.0335(9) Uani 1 1 d .
N5 N 0.1819(4) 0.3114(2) 0.7112(4) 0.0382(10) Uani 1 1 d .
N6 N -0.0132(3) 0.1478(3) 0.7647(3) 0.0332(8) Uani 1 1 d .
N7 N 0.2359(5) -0.0119(2) 0.8306(4) 0.0448(11) Uani 1 1 d .
N8 N 0.5337(3) 0.23580(17) 1.3291(3) 0.0188(7) Uani 1 1 d .
N9 N 0.2869(3) 0.26645(17) 1.1875(3) 0.0210(7) Uani 1 1 d .
N10 N 0.7102(3) 0.26302(19) 1.2439(3) 0.0216(7) Uani 1 1 d .
N11 N 0.6062(4) 0.35196(19) 1.0565(3) 0.0271(8) Uani 1 1 d .
H11A H 0.6505 0.3897 1.1027 0.032 Uiso 1 1 calc R
N12 N 0.2860(3) 0.34473(17) 1.0039(3) 0.0240(7) Uani 1 1 d .
H12 H 0.2994 0.3418 0.9360 0.029 Uiso 1 1 calc R
N13 N -0.0468(3) 0.06850(17) 0.1994(3) 0.0207(7) Uani 1 1 d .
N14 N 0.2105(3) 0.04111(18) 0.2778(3) 0.0217(7) Uani 1 1 d .
N15 N 0.2914(4) -0.0444(2) 0.4719(3) 0.0304(8) Uani 1 1 d .
H15 H 0.3104 -0.0451 0.5504 0.036 Uiso 1 1 calc R
N16 N 0.0422(4) -0.0282(2) 0.5421(4) 0.0349(9) Uani 1 1 d .
H16 H 0.1183 -0.0144 0.6065 0.042 Uiso 1 1 calc R
N17 N -0.1527(4) 0.03461(18) 0.3434(3) 0.0258(8) Uani 1 1 d .
O1 O -0.0005(3) -0.08221(16) 0.2767(3) 0.0305(7) Uani 1 1 d D
H1WB H -0.058(4) -0.116(2) 0.285(4) 0.045(16) Uiso 1 1 d D
H1WA H 0.024(6) -0.093(3) 0.216(4) 0.053(17) Uiso 1 1 d D
O2 O 0.5082(3) 0.39011(16) 1.2641(3) 0.0294(7) Uani 1 1 d D
H2WB H 0.496(6) 0.4391(14) 1.242(5) 0.07(2) Uiso 1 1 d D
H2WA H 0.455(5) 0.385(2) 1.309(4) 0.053(17) Uiso 1 1 d D
O3 O 0.8256(4) 0.2624(2) 0.8185(4) 0.0529(11) Uani 1 1 d D
H3WA H 0.7321(19) 0.252(2) 0.783(3) 0.018(11) Uiso 1 1 d D
H3WB H 0.873(4) 0.223(2) 0.811(5) 0.07(2) Uiso 1 1 d D
O4 O 0.7982(3) 0.02636(19) 0.7524(3) 0.0368(8) Uani 1 1 d D
H4WB H 0.743(8) 0.046(4) 0.788(7) 0.07(3) Uiso 1 1 d D
H4WA H 0.810(11) 0.064(3) 0.707(8) 0.07(5) Uiso 1 1 d D
O5 O 0.3674(5) 0.3555(3) 0.5899(4) 0.0679(14) Uani 1 1 d D
H5WA H 0.443(4) 0.330(3) 0.646(4) 0.07(2) Uiso 1 1 d D
H5WB H 0.293(4) 0.343(3) 0.608(5) 0.07(2) Uiso 1 1 d D
O6 O 0.3200(4) 0.39847(19) 0.3626(3) 0.0405(8) Uani 1 1 d D
H6WB H 0.273(4) 0.4381(17) 0.326(3) 0.031(13) Uiso 1 1 d D
H6WA H 0.318(6) 0.391(3) 0.434(3) 0.07(2) Uiso 1 1 d D
O7 O -0.0273(4) 0.4398(2) 0.1038(4) 0.0519(10) Uani 1 1 d D
H7WA H 0.038(4) 0.476(2) 0.134(5) 0.047(16) Uiso 1 1 d D
H7WB H -0.105(3) 0.456(3) 0.115(5) 0.060(18) Uiso 1 1 d D
O8 O 0.1300(4) -0.09819(18) 0.1317(3) 0.0366(8) Uani 1 1 d D
H8WA H 0.096(4) -0.091(2) 0.0545(18) 0.020(12) Uiso 1 1 d D
H8WB H 0.160(8) -0.1438(19) 0.154(5) 0.06(4) Uiso 1 1 d D

loop_
_atom_site_aniso_label
_atom_site_aniso_U_11
_atom_site_aniso_U_22
_atom_site_aniso_U_33
_atom_site_aniso_U_23
_atom_site_aniso_U_13
_atom_site_aniso_U_12
Mo1 0.01370(13) 0.01753(14) 0.01442(14) -0.00132(13) 0.00520(10) 0.00015(13)
Mn1 0.0164(3) 0.0199(3) 0.0162(3) -0.0014(2) 0.0057(2) -0.0009(2)
Mn2 0.0204(3) 0.0196(3) 0.0171(3) -0.0008(2) 0.0092(2) -0.0015(2)
C1 0.0179(17) 0.0143(17) 0.019(2) 0.0024(15) 0.0079(15) 0.0021(14)
C2 0.0189(17) 0.0191(18) 0.020(2) -0.0006(15) 0.0104(16) 0.0028(14)
C3 0.0181(19) 0.023(2) 0.026(2) 0.0002(17) 0.0051(16) 0.0037(16)
C4 0.021(2) 0.024(2) 0.026(2) 0.0001(17) 0.0141(17) 0.0043(16)
C5 0.025(2) 0.025(2) 0.018(2) 0.0012(16) 0.0096(17) 0.0017(16)
C6 0.0223(16) 0.0246(18) 0.0206(19) 0.002(2) 0.0090(14) -0.001(2)
C7 0.026(2) 0.024(2) 0.030(2) 0.0023(18) 0.0129(18) 0.0049(17)
C8 0.025(2) 0.020(2) 0.021(2) 0.0028(16) 0.0126(17) 0.0022(15)
C9 0.038(2) 0.032(2) 0.025(2) 0.0027(18) 0.020(2) 0.0011(19)
C10 0.043(2) 0.040(3) 0.015(2) 0.0072(17) 0.0120(18) 0.0065(19)
C11 0.029(2) 0.026(2) 0.027(2) 0.0009(18) 0.0074(18) 0.0065(18)
C12 0.0218(18) 0.0145(18) 0.019(2) -0.0057(15) 0.0082(15) -0.0011(14)
C13 0.0143(17) 0.021(2) 0.026(2) -0.0057(16) 0.0057(16) -0.0043(15)
C14 0.022(2) 0.040(3) 0.031(3) -0.004(2) 0.0131(18) -0.0045(18)
C15 0.025(2) 0.036(2) 0.032(2) -0.004(2) 0.0190(18) -0.0070(18)
C16 0.047(3) 0.047(3) 0.039(3) 0.017(2) 0.021(2) 0.002(2)
C17 0.038(3) 0.029(2) 0.040(3) 0.009(2) 0.006(2) 0.007(2)
C18 0.0191(19) 0.029(2) 0.028(2) -0.0037(18) 0.0019(16) 0.0026(17)
C19 0.0152(18) 0.032(2) 0.033(2) 0.002(2) 0.0076(16) 0.0029(17)
C20 0.024(2) 0.0138(19) 0.029(2) -0.0008(16) 0.0126(17) -0.0029(15)
C21 0.027(2) 0.042(3) 0.041(3) 0.000(2) 0.021(2) -0.0037(19)
C22 0.018(2) 0.036(3) 0.041(3) 0.004(2) 0.0064(19) 0.0044(18)
C23 0.0252(19) 0.024(2) 0.016(2) -0.0019(16) 0.0073(16) -0.0026(16)
C24 0.037(2) 0.036(2) 0.015(2) 0.0032(17) 0.0085(18) 0.0007(19)
C25 0.042(3) 0.034(3) 0.022(2) 0.0057(18) 0.003(2) 0.0073(19)
C26 0.023(2) 0.032(2) 0.033(3) -0.005(2) 0.0014(18) 0.0054(18)
C27 0.0182(18) 0.023(2) 0.025(2) -0.0048(16) 0.0066(16) -0.0013(15)
C28 0.018(2) 0.024(2) 0.039(3) -0.0075(18) 0.0132(18) -0.0048(16)
C29 0.039(2) 0.035(2) 0.042(3) 0.002(2) 0.029(2) -0.005(2)
C30 0.060(3) 0.041(3) 0.042(3) -0.005(2) 0.041(3) -0.010(3)
C31 0.068(4) 0.035(3) 0.049(4) 0.012(2) 0.027(3) 0.002(3)
C32 0.037(3) 0.029(2) 0.045(3) 0.006(2) 0.010(2) 0.009(2)
C33 0.021(2) 0.034(2) 0.032(3) -0.003(2) 0.0039(17) 0.0026(18)
C34 0.0190(19) 0.036(2) 0.038(3) 0.000(2) 0.0149(18) 0.0023(18)
C35 0.0215(19) 0.024(2) 0.019(2) -0.0022(16) 0.0079(16) -0.0041(16)
C36 0.035(2) 0.051(3) 0.037(3) 0.005(2) 0.026(2) -0.002(2)
C37 0.020(2) 0.053(3) 0.059(4) -0.003(3) 0.018(2) -0.001(2)
N1 0.0231(17) 0.0208(17) 0.0210(19) -0.0048(14) 0.0075(14) -0.0009(13)
N2 0.0232(16) 0.0235(18) 0.0184(19) 0.0002(14) 0.0060(14) 0.0028(13)
N3 0.030(2) 0.033(2) 0.051(3) -0.002(2) 0.0144(19) 0.0094(17)
N4 0.032(2) 0.033(2) 0.039(3) -0.0033(18) 0.0189(19) -0.0049(17)
N5 0.044(2) 0.031(2) 0.043(3) 0.0074(18) 0.022(2) 0.0127(18)
N6 0.0235(16) 0.042(2) 0.037(2) 0.003(2) 0.0155(14) 0.000(2)
N7 0.045(2) 0.028(2) 0.068(3) 0.015(2) 0.030(2) 0.0042(18)
N8 0.0198(15) 0.0200(17) 0.0159(17) -0.0029(13) 0.0067(13) -0.0011(13)
N9 0.0185(15) 0.0194(17) 0.0246(19) 0.0011(14) 0.0084(14) 0.0010(13)
N10 0.0173(17) 0.0267(19) 0.0220(19) -0.0014(14) 0.0090(14) -0.0022(13)
N11 0.0273(18) 0.0272(19) 0.027(2) -0.0011(15) 0.0117(16) -0.0080(14)
N12 0.0233(17) 0.0220(18) 0.024(2) 0.0008(14) 0.0070(15) -0.0007(14)
N13 0.0207(16) 0.0182(16) 0.0230(18) -0.0006(13) 0.0087(14) -0.0032(13)
N14 0.0156(15) 0.0255(18) 0.0266(19) -0.0008(14) 0.0115(14) -0.0023(13)
N15 0.0316(19) 0.030(2) 0.024(2) 0.0028(16) 0.0061(15) 0.0049(16)
N16 0.048(2) 0.034(2) 0.028(2) 0.0047(17) 0.0209(18) -0.0044(18)
N17 0.0268(18) 0.0251(18) 0.031(2) -0.0038(15) 0.0177(16) -0.0037(14)
O1 0.0367(17) 0.0262(17) 0.0348(19) -0.0088(14) 0.0208(15) -0.0091(13)
O2 0.0427(18) 0.0212(16) 0.0266(18) -0.0030(13) 0.0165(14) 0.0000(13)
O3 0.0310(19) 0.041(2) 0.084(3) -0.013(2) 0.020(2) -0.0041(17)
O4 0.0344(19) 0.0360(19) 0.046(2) -0.0065(16) 0.0226(17) -0.0019(14)
O5 0.076(3) 0.070(3) 0.080(4) 0.045(3) 0.055(3) 0.036(3)
O6 0.046(2) 0.035(2) 0.044(2) 0.0006(16) 0.0222(18) 0.0066(16)
O7 0.042(2) 0.056(3) 0.061(3) -0.025(2) 0.0246(19) -0.0034(19)
O8 0.0409(19) 0.0342(19) 0.038(2) -0.0066(16) 0.0197(16) -0.0057(15)

loop_
_atom_type_symbol
_atom_type_description
_atom_type_scat_dispersion_real
_atom_type_scat_dispersion_imag
_atom_type_scat_source
C C 0.0033 0.0016 'International Tables Vol C Tables 4.2.6.8 and 6.1.1.4'
H H 0.0000 0.0000 'International Tables Vol C Tables 4.2.6.8 and 6.1.1.4'
N N 0.0061 0.0033 'International Tables Vol C Tables 4.2.6.8 and 6.1.1.4'
O O 0.0106 0.0060 'International Tables Vol C Tables 4.2.6.8 and 6.1.1.4'
Mn Mn 0.3368 0.7283 'International Tables Vol C Tables 4.2.6.8 and 6.1.1.4'
Mo Mo -1.6832 0.6857 'International Tables Vol C Tables 4.2.6.8 and 6.1.1.4'

loop_
_geom_angle_atom_site_label_1
_geom_angle_atom_site_label_2
_geom_angle_atom_site_label_3
_geom_angle
C2 Mo1 C7 90.93(16)
C2 Mo1 C1 177.25(16)
C7 Mo1 C1 91.80(16)
C2 Mo1 C4 93.38(15)
C7 Mo1 C4 141.24(15)
C1 Mo1 C4 84.26(15)
C2 Mo1 C5 90.95(15)
C7 Mo1 C5 145.22(15)
C1 Mo1 C5 87.02(15)
C4 Mo1 C5 73.25(15)
C2 Mo1 C3 84.64(15)
C7 Mo1 C3 71.09(16)
C1 Mo1 C3 95.90(15)
C4 Mo1 C3 71.01(14)
C5 Mo1 C3 143.62(16)
C2 Mo1 C6 88.86(14)
C7 Mo1 C6 72.30(17)
C1 Mo1 C6 92.32(14)
C4 Mo1 C6 146.22(17)
C5 Mo1 C6 73.02(16)
C3 Mo1 C6 142.65(17)
N1 Mn1 O2 176.71(13)
N1 Mn1 N10 90.74(13)
O2 Mn1 N10 92.41(12)
N1 Mn1 N8 99.99(12)
O2 Mn1 N8 82.14(12)
N10 Mn1 N8 67.01(11)
N1 Mn1 N9 90.82(12)
O2 Mn1 N9 87.70(12)
N10 Mn1 N9 133.49(12)
N8 Mn1 N9 66.96(11)
N1 Mn1 N12 86.42(13)
O2 Mn1 N12 90.32(12)
N10 Mn1 N12 155.22(12)
N8 Mn1 N12 137.71(12)
N9 Mn1 N12 71.22(12)
N1 Mn1 N11 91.68(13)
O2 Mn1 N11 88.48(12)
N10 Mn1 N11 70.40(13)
N8 Mn1 N11 135.81(12)
N9 Mn1 N11 155.94(12)
N12 Mn1 N11 85.06(13)
O1 Mn2 N2 174.46(13)
O1 Mn2 N14 92.85(12)
N2 Mn2 N14 90.41(12)
O1 Mn2 N13 83.67(12)
N2 Mn2 N13 101.72(12)
N14 Mn2 N13 67.56(12)
O1 Mn2 N17 85.41(12)
N2 Mn2 N17 95.48(12)
N14 Mn2 N17 134.53(13)
N13 Mn2 N17 67.10(12)
O1 Mn2 N16 94.02(13)
N2 Mn2 N16 81.08(14)
N14 Mn2 N16 152.89(14)
N13 Mn2 N16 139.31(13)
N17 Mn2 N16 72.22(14)
O1 Mn2 N15 87.91(13)
N2 Mn2 N15 88.88(13)
N14 Mn2 N15 71.60(13)
N13 Mn2 N15 137.71(12)
N17 Mn2 N15 153.26(13)
N16 Mn2 N15 82.48(14)
N1 C1 Mo1 173.1(3)
N2 C2 Mo1 175.3(3)
N3 C3 Mo1 177.4(4)
N4 C4 Mo1 177.4(4)
N5 C5 Mo1 178.2(4)
N6 C6 Mo1 177.7(4)
N7 C7 Mo1 175.8(4)
N8 C8 C9 121.6(4)
N8 C8 C20 114.8(4)
C9 C8 C20 123.6(4)
C10 C9 C8 118.4(4)
C10 C9 H9 120.8
C8 C9 H9 120.8
C9 C10 C11 120.7(4)
C9 C10 H10 119.7
C11 C10 H10 119.7
C10 C11 C12 117.6(4)
C10 C11 H11 121.2
C12 C11 H11 121.2
N8 C12 C11 122.5(4)
N8 C12 C13 114.5(3)
C11 C12 C13 123.1(4)
N10 C13 C22 126.8(4)
N10 C13 C12 115.2(3)
C22 C13 C12 118.0(4)
N10 C14 C15 109.0(3)
N10 C14 H14A 109.9
C15 C14 H14A 109.9
N10 C14 H14B 109.9
C15 C14 H14B 109.9
H14A C14 H14B 108.3
N11 C15 C14 111.8(3)
N11 C15 H15A 109.3
C14 C15 H15A 109.3
N11 C15 H15B 109.3
C14 C15 H15B 109.3
H15A C15 H15B 107.9
N11 C16 H16A 109.5
N11 C16 H16B 109.5
H16A C16 H16B 109.5
N11 C16 H16C 109.5
H16A C16 H16C 109.5
H16B C16 H16C 109.5
N12 C17 H17A 109.5
N12 C17 H17B 109.5
H17A C17 H17B 109.5
N12 C17 H17C 109.5
H17A C17 H17C 109.5
H17B C17 H17C 109.5
N12 C18 C19 110.3(3)
N12 C18 H18A 109.6
C19 C18 H18A 109.6
N12 C18 H18B 109.6
C19 C18 H18B 109.6
H18A C18 H18B 108.1
N9 C19 C18 107.9(3)
N9 C19 H19A 110.1
C18 C19 H19A 110.1
N9 C19 H19B 110.1
C18 C19 H19B 110.1
H19A C19 H19B 108.4
N9 C20 C21 126.0(4)
N9 C20 C8 115.1(4)
C21 C20 C8 118.8(4)
C20 C21 H21A 109.5
C20 C21 H21B 109.5
H21A C21 H21B 109.5
C20 C21 H21C 109.5
H21A C21 H21C 109.5
H21B C21 H21C 109.5
C13 C22 H22A 109.5
C13 C22 H22B 109.5
H22A C22 H22B 109.5
C13 C22 H22C 109.5
H22A C22 H22C 109.5
H22B C22 H22C 109.5
N13 C23 C24 120.5(4)
N13 C23 C35 114.9(4)
C24 C23 C35 124.6(4)
C25 C24 C23 119.7(4)
C25 C24 H24 120.1
C23 C24 H24 120.1
C24 C25 C26 120.0(4)
C24 C25 H25 120.0
C26 C25 H25 120.0
C25 C26 C27 117.6(4)
C25 C26 H26 121.2
C27 C26 H26 121.2
N13 C27 C26 122.1(4)
N13 C27 C28 114.9(4)
C26 C27 C28 123.0(4)
N17 C28 C27 115.5(4)
N17 C28 C37 125.7(4)
C27 C28 C37 118.7(4)
N17 C29 C30 108.3(4)
N17 C29 H29A 110.0
C30 C29 H29A 110.0
N17 C29 H29B 110.0
C30 C29 H29B 110.0
H29A C29 H29B 108.4
N16 C30 C29 111.7(4)
N16 C30 H30A 109.3
C29 C30 H30A 109.3
N16 C30 H30B 109.3
C29 C30 H30B 109.3
H30A C30 H30B 107.9
N16 C31 H31A 109.5
N16 C31 H31B 109.5
H31A C31 H31B 109.5
N16 C31 H31C 109.5
H31A C31 H31C 109.5
H31B C31 H31C 109.5
N15 C32 H32A 109.5
N15 C32 H32B 109.5
H32A C32 H32B 109.5
N15 C32 H32C 109.5
H32A C32 H32C 109.5
H32B C32 H32C 109.5
N15 C33 C34 110.3(3)
N15 C33 H33A 109.6
C34 C33 H33A 109.6
N15 C33 H33B 109.6
C34 C33 H33B 109.6
H33A C33 H33B 108.1
N14 C34 C33 109.6(3)
N14 C34 H34A 109.8
C33 C34 H34A 109.8
N14 C34 H34B 109.8
C33 C34 H34B 109.8
H34A C34 H34B 108.2
N14 C35 C23 115.8(3)
N14 C35 C36 125.0(4)
C23 C35 C36 119.2(4)
C35 C36 H36A 109.5
C35 C36 H36B 109.5
H36A C36 H36B 109.5
C35 C36 H36C 109.5
H36A C36 H36C 109.5
H36B C36 H36C 109.5
C28 C37 H37A 109.5
C28 C37 H37B 109.5
H37A C37 H37B 109.5
C28 C37 H37C 109.5
H37A C37 H37C 109.5
H37B C37 H37C 109.5
C1 N1 Mn1 149.5(3)
C2 N2 Mn2 145.7(3)
C12 N8 C8 119.2(3)
C12 N8 Mn1 120.8(3)
C8 N8 Mn1 120.0(3)
C20 N9 C19 120.0(3)
C20 N9 Mn1 121.9(3)
C19 N9 Mn1 116.8(3)
C13 N10 C14 120.3(3)
C13 N10 Mn1 122.3(2)
C14 N10 Mn1 117.3(3)
C15 N11 C16 110.2(4)
C15 N11 Mn1 103.9(2)
C16 N11 Mn1 120.1(3)
C15 N11 H11A 107.3
C16 N11 H11A 107.3
Mn1 N11 H11A 107.3
C18 N12 C17 111.7(3)
C18 N12 Mn1 107.7(2)
C17 N12 Mn1 117.6(3)
C18 N12 H12 106.4
C17 N12 H12 106.4
Mn1 N12 H12 106.4
C27 N13 C23 120.0(4)
C27 N13 Mn2 120.0(3)
C23 N13 Mn2 119.8(3)
C35 N14 C34 120.7(3)
C35 N14 Mn2 121.8(3)
C34 N14 Mn2 117.0(3)
C33 N15 C32 112.1(4)
C33 N15 Mn2 105.2(2)
C32 N15 Mn2 118.5(3)
C33 N15 H15 106.8
C32 N15 H15 106.8
Mn2 N15 H15 106.8
C31 N16 C30 112.2(4)
C31 N16 Mn2 118.5(3)
C30 N16 Mn2 107.2(3)
C31 N16 H16 106.0
C30 N16 H16 106.0
Mn2 N16 H16 106.0
C28 N17 C29 121.8(4)
C28 N17 Mn2 121.3(3)
C29 N17 Mn2 115.8(3)
Mn2 O1 H1WB 129(3)
Mn2 O1 H1WA 120(3)
H1WB O1 H1WA 111(3)
Mn1 O2 H2WB 129(4)
Mn1 O2 H2WA 109(3)
H2WB O2 H2WA 102(3)
H3WA O3 H3WB 108(3)
H4WB O4 H4WA 104(3)
H5WA O5 H5WB 104(3)
H6WB O6 H6WA 113(3)
H7WA O7 H7WB 105(3)
H8WA O8 H8WB 113(3)

loop_
_geom_bond_atom_site_label_1
_geom_bond_atom_site_label_2
_geom_bond_distance
Mo1 C2 2.141(4)
Mo1 C7 2.145(4)
Mo1 C1 2.151(4)
Mo1 C4 2.159(4)
Mo1 C5 2.169(4)
Mo1 C3 2.171(4)
Mo1 C6 2.191(3)
Mn1 N1 2.180(3)
Mn1 O2 2.284(3)
Mn1 N10 2.355(3)
Mn1 N8 2.356(3)
Mn1 N9 2.366(3)
Mn1 N12 2.378(4)
Mn1 N11 2.433(3)
Mn2 O1 2.189(3)
Mn2 N2 2.190(4)
Mn2 N14 2.336(3)
Mn2 N13 2.339(4)
Mn2 N17 2.364(4)
Mn2 N16 2.405(4)
Mn2 N15 2.417(4)
C1 N1 1.155(5)
C2 N2 1.160(5)
C3 N3 1.150(5)
C4 N4 1.151(6)
C5 N5 1.154(6)
C6 N6 1.152(4)
C7 N7 1.168(6)
C8 N8 1.343(5)
C8 C9 1.395(6)
C8 C20 1.498(6)
C9 C10 1.371(6)
C9 H9 0.9500
C10 C11 1.376(6)
C10 H10 0.9500
C11 C12 1.398(6)
C11 H11 0.9500
C12 N8 1.331(5)
C12 C13 1.503(5)
C13 N10 1.281(5)
C13 C22 1.492(5)
C14 N10 1.460(5)
C14 C15 1.499(6)
C14 H14A 0.9900
C14 H14B 0.9900
C15 N11 1.461(6)
C15 H15A 0.9900
C15 H15B 0.9900
C16 N11 1.468(6)
C16 H16A 0.9800
C16 H16B 0.9800
C16 H16C 0.9800
C17 N12 1.482(6)
C17 H17A 0.9800
C17 H17B 0.9800
C17 H17C 0.9800
C18 N12 1.462(5)
C18 C19 1.525(6)
C18 H18A 0.9900
C18 H18B 0.9900
C19 N9 1.464(5)
C19 H19A 0.9900
C19 H19B 0.9900
C20 N9 1.268(5)
C20 C21 1.495(5)
C21 H21A 0.9800
C21 H21B 0.9800
C21 H21C 0.9800
C22 H22A 0.9800
C22 H22B 0.9800
C22 H22C 0.9800
C23 N13 1.343(5)
C23 C24 1.394(6)
C23 C35 1.477(5)
C24 C25 1.372(7)
C24 H24 0.9500
C25 C26 1.386(7)
C25 H25 0.9500
C26 C27 1.401(6)
C26 H26 0.9500
C27 N13 1.340(5)
C27 C28 1.485(6)
C28 N17 1.264(6)
C28 C37 1.504(6)
C29 N17 1.462(5)
C29 C30 1.509(7)
C29 H29A 0.9900
C29 H29B 0.9900
C30 N16 1.473(6)
C30 H30A 0.9900
C30 H30B 0.9900
C31 N16 1.437(6)
C31 H31A 0.9800
C31 H31B 0.9800
C31 H31C 0.9800
C32 N15 1.491(6)
C32 H32A 0.9800
C32 H32B 0.9800
C32 H32C 0.9800
C33 N15 1.480(6)
C33 C34 1.514(6)
C33 H33A 0.9900
C33 H33B 0.9900
C34 N14 1.459(5)
C34 H34A 0.9900
C34 H34B 0.9900
C35 N14 1.280(5)
C35 C36 1.490(5)
C36 H36A 0.9800
C36 H36B 0.9800
C36 H36C 0.9800
C37 H37A 0.9800
C37 H37B 0.9800
C37 H37C 0.9800
N11 H11A 0.9300
N12 H12 0.9300
N15 H15 0.9300
N16 H16 0.9300
O1 H1WB 0.936(19)
O1 H1WA 0.938(19)
O2 H2WB 0.97(2)
O2 H2WA 0.962(19)
O3 H3WA 0.945(18)
O3 H3WB 0.939(19)
O4 H4WB 0.96(2)
O4 H4WA 0.96(2)
O5 H5WA 0.962(19)
O5 H5WB 0.951(19)
O6 H6WB 0.925(19)
O6 H6WA 0.926(19)
O7 H7WA 0.949(19)
O7 H7WB 0.954(19)
O8 H8WA 0.904(18)
O8 H8WB 0.934(19)
